data_1518199
loop_
_publ_author_name
'Vilminot, S.'
'Granier, W.'
'Wahbi, H.'
'Cot, L.'

_publ_section_title
;
 Etude structurale de N2H5Sn2F5
;
_journal_name_full 'Revue de Chimie Minerale'
_journal_page_first 362
_journal_page_last 367
_journal_volume 24
_journal_year 1987
_chemical_formula_sum 'F5 H5 N2 Sn2'
_chemical_formula_weight 365.465
_space_group_IT_number 14
_symmetry_cell_setting monoclinic
_symmetry_Int_Tables_number 14
_symmetry_space_group_name_Hall '-P 2yab'
_symmetry_space_group_name_H-M 'P 1 21/a 1'
_cell_angle_alpha 90
_cell_angle_beta 115.93(4)
_cell_angle_gamma 90
_cell_formula_units_Z 4
_cell_length_a 8.952(2)
_cell_length_b 7.218(2)
_cell_length_c 11.111(3)
_cell_volume 645.7(4)
_diffrn_ambient_temperature 293
_diffrn_radiation_probe x-ray
_diffrn_radiation_type MoK\a
_diffrn_radiation_wavelength 0.71069
_exptl_absorpt_coefficient_mu 7.86
_exptl_crystal_density_diffrn 3.758
_exptl_crystal_density_meas 3.73
_refine_ls_number_reflns 1203
_refine_ls_R_factor_gt 0.028
_cod_data_source_file RCM-1987-24-362-367.cif
_cod_data_source_block N2H5Sn2F5
_cod_original_sg_symbol_H-M 'P 21/a'
_cod_original_formula_sum 'H5 F5 N2 Sn2'
_cod_database_code 1518199

loop_
_symmetry_equiv_pos_site_id
_symmetry_equiv_pos_as_xyz
1 x,y,z
2 1/2-x,1/2+y,-z
3 -x,-y,-z
4 1/2+x,1/2-y,z

loop_
_atom_site_label
_atom_site_type_symbol
_atom_site_thermal_displace_type
_atom_site_fract_x
_atom_site_fract_y
_atom_site_fract_z
_atom_site_occupancy
_atom_site_U_iso_or_equiv
Sn1 Sn Uiso 0.07819(6) 0.23842(9) 0.08435(6) 1.000 0.0127
F4 F Uiso 0.0319(8) 0.0027(8) 0.8971(6) 1.000 0.0127
F5 F Uiso 0.3049(7) 0.1205(9) 0.1683(6) 1.000 0.0127
N1 N Uiso 0.1277(8) 0.2616(11) 0.3177(6) 1.000 0.0127
N2 N Uiso 0.2905(8) 0.2462(12) 0.4259(6) 1.000 0.0127
Sn2 Sn Uiso 0.16573(6) 0.25304(9) 0.76444(5) 1.000 0.0127
F1 F Uiso 0.4254(6) 0.1510(7) 0.7023(5) 1.000 0.0127
F2 F Uiso 0.1434(7) 0.3812(7) 0.5917(5) 1.000 0.0127
F3 F Uiso 0.0604(7) 0.0259(7) 0.6401(5) 1.000 0.0127

loop_
_atom_type_symbol
_atom_type_description
_atom_type_scat_dispersion_real
_atom_type_scat_dispersion_imag
_atom_type_scat_source
F F 0.0171 0.0103 ' International Tables Vol C Tables 4.2.6.8 and 6.1.1.4'
N N 0.0061 0.0033 ' International Tables Vol C Tables 4.2.6.8 and 6.1.1.4'
Sn Sn -0.6537 1.4246 ' International Tables Vol C Tables 4.2.6.8 and 6.1.1.4'

loop_
_geom_angle_atom_site_label_1
_geom_angle_atom_site_label_2
_geom_angle_atom_site_label_3
_geom_angle
_geom_angle_site_symmetry_1
_geom_angle_site_symmetry_3
_geom_angle_publ_flag
F5 Sn1 N1 81.9(3) . . yes
F4 Sn1 F5 82.5(2) 1_554 . yes
F4 Sn1 F5 91.5(3) 3_556 . yes
F4 Sn1 N1 142.6(2) 1_554 . yes
F4 Sn1 N1 79.8(3) 3_556 . yes
F4 Sn1 F4 66.9(2) 1_554 3_556 yes
F1 Sn2 F2 82.9(2) 4_455 . yes
F1 Sn2 F3 86.5(2) 4_455 . yes
F2 Sn2 F3 84.5(2) . . yes
Sn1 F4 Sn1 113.2(3) 1_556 3_556 yes
Sn1 N1 N2 122.2(5) . . yes

loop_
_geom_bond_atom_site_label_1
_geom_bond_atom_site_label_2
_geom_bond_distance
_geom_bond_site_symmetry_2
_geom_bond_publ_flag
Sn1 F5 2.014(7) . yes
Sn1 N1 2.438(6) . yes
Sn1 F4 2.577(6) 1_554 yes
Sn1 F4 2.054(6) 3_556 yes
Sn2 F1 2.070(6) 4_455 yes
Sn2 F2 2.060(5) . yes
Sn2 F3 2.085(5) . yes
N1 N2 1.432(10) . yes

loop_
_geom_torsion_atom_site_label_1
_geom_torsion_atom_site_label_2
_geom_torsion_atom_site_label_3
_geom_torsion_atom_site_label_4
_geom_torsion
_geom_torsion_site_symmetry_1
_geom_torsion_publ_flag
F5 Sn1 N1 N2 18.2(7) . no
F4 Sn1 N1 N2 84.3(8) 1_554 no
F4 Sn1 N1 N2 111.2(7) 3_556 no
